data_1548649
loop_
_publ_author_name
'Zhang, Yu'
'Yuan, Yu-Xi'
'Goto, Masuo'
'Guo, Ling-Li'
'Li, Xiao-Nian'
'Morris-Natschke, Susan L.'
'Lee, Kuo-Hsiung'
'Hao, Xiao-Jiang'

_publ_section_title
;
 Taburnaemines A--I, Cytotoxic Vobasinyl-Iboga-Type Bisindole Alkaloids
 from Tabernaemontana corymbosa
;
_journal_name_full 'Journal of Natural Products'
_journal_paper_doi 10.1021/acs.jnatprod.7b00949
_journal_year 2018
_chemical_absolute_configuration ad
_chemical_formula_moiety 'C44 H54 N4 O6, C H4 O'
_chemical_formula_sum 'C45 H58 N4 O7'
_chemical_formula_weight 766.95
_space_group_crystal_system orthorhombic
_space_group_IT_number 19
_space_group_name_Hall 'P 2ac 2ab'
_space_group_name_H-M_alt 'P 21 21 21'
_symmetry_space_group_name_Hall 'P 2ac 2ab'
_symmetry_space_group_name_H-M 'P 21 21 21'
_atom_sites_solution_hydrogens mixed
_atom_sites_solution_primary direct
_atom_sites_solution_secondary difmap
_audit_creation_method SHELXL-2014/7
_cell_angle_alpha 90
_cell_angle_beta 90
_cell_angle_gamma 90
_cell_formula_units_Z 4
_cell_length_a 11.9273(2)
_cell_length_b 15.9773(3)
_cell_length_c 20.8434(4)
_cell_measurement_reflns_used 9973
_cell_measurement_temperature 100(2)
_cell_measurement_theta_max 69.94
_cell_measurement_theta_min 5.07
_cell_volume 3972.04(13)
_computing_cell_refinement 'Bruker SAINT'
_computing_data_collection 'Bruker APEX2'
_computing_data_reduction 'Bruker SAINT'
_computing_molecular_graphics 'Bruker SHELXTL'
_computing_publication_material 'Bruker SHELXTL'
_computing_structure_refinement 'SHELXL-2014 (Sheldrick 2014)'
_computing_structure_solution 'SHELXS-97 (Sheldrick 2008)'
_diffrn_ambient_temperature 100(2)
_diffrn_measured_fraction_theta_full 0.989
_diffrn_measured_fraction_theta_max 0.967
_diffrn_measurement_device_type 'Bruker APEX-II CCD'
_diffrn_measurement_method '\f and \w scans'
_diffrn_radiation_type CuK\a
_diffrn_radiation_wavelength 1.54178
_diffrn_reflns_av_R_equivalents 0.0282
_diffrn_reflns_av_unetI/netI 0.0265
_diffrn_reflns_Laue_measured_fraction_full 0.989
_diffrn_reflns_Laue_measured_fraction_max 0.967
_diffrn_reflns_limit_h_max 14
_diffrn_reflns_limit_h_min -14
_diffrn_reflns_limit_k_max 19
_diffrn_reflns_limit_k_min -18
_diffrn_reflns_limit_l_max 22
_diffrn_reflns_limit_l_min -24
_diffrn_reflns_number 24297
_diffrn_reflns_point_group_measured_fraction_full 0.985
_diffrn_reflns_point_group_measured_fraction_max 0.954
_diffrn_reflns_theta_full 67.679
_diffrn_reflns_theta_max 70.091
_diffrn_reflns_theta_min 4.626
_diffrn_source 'fine-focus sealed tube'
_exptl_absorpt_coefficient_mu 0.695
_exptl_absorpt_correction_type multi-scan
_exptl_absorpt_process_details sadabs
_exptl_crystal_colour colourless
_exptl_crystal_density_diffrn 1.283
_exptl_crystal_description prism
_exptl_crystal_F_000 1648
_exptl_crystal_size_max 1.200
_exptl_crystal_size_mid 0.600
_exptl_crystal_size_min 0.500
_exptl_transmission_factor_max 0.4683
_exptl_transmission_factor_min 0.3104
_refine_diff_density_max 0.205
_refine_diff_density_min -0.254
_refine_diff_density_rms 0.060
_refine_ls_abs_structure_details
;
 Flack x determined using 3094 quotients [(I+)-(I-)]/[(I+)+(I-)]
 (Parsons, Flack and Wagner, Acta Cryst. B69 (2013) 249-259).
;
_refine_ls_abs_structure_Flack 0.04(3)
_refine_ls_extinction_method none
_refine_ls_goodness_of_fit_ref 1.088
_refine_ls_hydrogen_treatment mixed
_refine_ls_matrix_type full
_refine_ls_number_parameters 518
_refine_ls_number_reflns 7217
_refine_ls_number_restraints 0
_refine_ls_restrained_S_all 1.088
_refine_ls_R_factor_all 0.0318
_refine_ls_R_factor_gt 0.0317
_refine_ls_shift/su_max 0.001
_refine_ls_shift/su_mean 0.000
_refine_ls_structure_factor_coef Fsqd
_refine_ls_weighting_details 'w=1/[\s^2^(Fo^2^)+(0.0481P)^2^+0.7262P] where P=(Fo^2^+2Fc^2^)/3'
_refine_ls_weighting_scheme calc
_refine_ls_wR_factor_gt 0.0811
_refine_ls_wR_factor_ref 0.0811
_reflns_Friedel_coverage 0.769
_reflns_Friedel_fraction_full 0.979
_reflns_Friedel_fraction_max 0.938
_reflns_number_gt 7205
_reflns_number_total 7217
_reflns_threshold_expression 'I > 2\s(I)'
_cod_data_source_file np7b00949_si_003.cif
_cod_data_source_block cu_hty24_0m
_cod_database_code 1548649
_shelx_shelxl_version_number 2014/7
_shelx_space_group_comment
;
The symmetry employed for this shelxl refinement is uniquely defined
by the following loop, which should always be used as a source of
symmetry information in preference to the above space-group names.
They are only intended as comments.
;
_shelx_estimated_absorpt_t_min 0.489
_shelx_estimated_absorpt_t_max 0.723

loop_
_space_group_symop_operation_xyz
'x, y, z'
'x+1/2, -y+1/2, -z'
'-x, y+1/2, -z+1/2'
'-x+1/2, -y, z+1/2'

loop_
_atom_site_label
_atom_site_type_symbol
_atom_site_fract_x
_atom_site_fract_y
_atom_site_fract_z
_atom_site_U_iso_or_equiv
_atom_site_adp_type
_atom_site_occupancy
_atom_site_site_symmetry_order
_atom_site_calc_flag
_atom_site_refinement_flags_posn
_atom_site_refinement_flags_adp
O1 O 1.05393(12) 0.76726(8) 0.86486(6) 0.0230(3) Uani 1 1 d . .
O2 O 1.06719(11) 0.73820(8) 0.96983(6) 0.0206(3) Uani 1 1 d . .
O3 O 0.91469(12) 0.61430(9) 1.12649(6) 0.0255(3) Uani 1 1 d . .
O4 O 0.77650(14) 0.38962(9) 0.81666(7) 0.0315(3) Uani 1 1 d . .
O5 O 0.84338(11) 0.26887(9) 0.85524(7) 0.0266(3) Uani 1 1 d . .
O6 O 1.29847(12) 0.71308(9) 0.92533(7) 0.0271(3) Uani 1 1 d . .
H50 H 1.366(3) 0.6851(18) 0.9332(14) 0.041 Uiso 1 1 d . U
O7 O 0.49543(14) 0.63520(11) 0.94718(8) 0.0368(4) Uani 1 1 d . .
H56 H 0.535(3) 0.669(2) 0.9656(16) 0.055 Uiso 1 1 d . U
N1 N 1.15908(14) 0.53159(10) 0.80984(8) 0.0235(3) Uani 1 1 d . .
N2 N 0.77719(13) 0.42982(10) 0.95864(7) 0.0184(3) Uani 1 1 d . .
H14 H 0.8083 0.4495 0.9234 0.022 Uiso 1 1 calc R U
N3 N 0.79601(13) 0.68834(10) 0.95722(7) 0.0183(3) Uani 1 1 d . .
H6 H 0.7735 0.7017 0.9961 0.022 Uiso 1 1 calc R U
N4 N 0.55172(13) 0.20828(10) 0.95320(8) 0.0220(3) Uani 1 1 d . .
C1 C 1.12775(19) 0.49559(14) 0.74812(10) 0.0292(4) Uani 1 1 d . .
H4 H 1.1899 0.4617 0.7317 0.044 Uiso 1 1 calc R U
H1 H 1.1111 0.5406 0.7177 0.044 Uiso 1 1 calc R U
H5 H 1.0613 0.4602 0.7535 0.044 Uiso 1 1 calc R U
C2 C 1.07971(16) 0.59639(11) 0.83153(9) 0.0200(4) Uani 1 1 d . .
H49 H 1.0793 0.6412 0.7981 0.024 Uiso 1 1 calc R U
C3 C 0.95709(15) 0.56422(12) 0.83802(9) 0.0200(4) Uani 1 1 d . .
H8 H 0.9246 0.5583 0.7945 0.024 Uiso 1 1 calc R U
H7 H 0.9586 0.5079 0.8579 0.024 Uiso 1 1 calc R U
C4 C 0.88195(15) 0.61953(11) 0.87705(9) 0.0184(4) Uani 1 1 d . .
C5 C 0.87030(15) 0.62484(11) 0.94255(9) 0.0171(3) Uani 1 1 d . .
C6 C 0.93168(15) 0.58306(11) 0.99714(9) 0.0176(4) Uani 1 1 d . .
H13 H 0.9625 0.6291 1.0244 0.021 Uiso 1 1 calc R U
C7 C 0.85434(15) 0.53191(11) 1.04014(9) 0.0180(4) Uani 1 1 d . .
C8 C 0.79018(16) 0.46341(12) 1.01926(9) 0.0187(4) Uani 1 1 d . .
C9 C 0.70677(16) 0.35952(11) 0.96178(9) 0.0195(4) Uani 1 1 d . .
C10 C 0.67092(16) 0.31761(11) 0.89983(9) 0.0201(4) Uani 1 1 d . .
C11 C 0.64321(16) 0.22298(11) 0.90780(9) 0.0203(4) Uani 1 1 d . .
H20 H 0.7117 0.1926 0.9227 0.024 Uiso 1 1 calc R U
C12 C 0.60593(16) 0.18742(11) 0.84245(9) 0.0206(4) Uani 1 1 d . .
H27 H 0.6599 0.2072 0.8090 0.025 Uiso 1 1 calc R U
C13 C 0.60443(18) 0.09157(12) 0.84138(10) 0.0251(4) Uani 1 1 d . .
H21 H 0.6796 0.0704 0.8533 0.030 Uiso 1 1 calc R U
H24 H 0.5503 0.0711 0.8738 0.030 Uiso 1 1 calc R U
C14 C 0.57227(19) 0.05691(12) 0.77567(10) 0.0284(4) Uani 1 1 d . .
H22 H 0.4973 0.0768 0.7641 0.043 Uiso 1 1 calc R U
H2 H 0.5723 -0.0044 0.7772 0.043 Uiso 1 1 calc R U
H23 H 0.6266 0.0760 0.7436 0.043 Uiso 1 1 calc R U
C15 C 1.0150(2) 0.85031(12) 0.88133(11) 0.0305(5) Uani 1 1 d . .
H54 H 0.9475 0.8460 0.9079 0.046 Uiso 1 1 calc R U
H53 H 0.9974 0.8813 0.8420 0.046 Uiso 1 1 calc R U
H3 H 1.0736 0.8799 0.9052 0.046 Uiso 1 1 calc R U
C16 C 1.07586(15) 0.71685(11) 0.91457(9) 0.0186(4) Uani 1 1 d . .
C17 C 1.13002(15) 0.63510(11) 0.89274(9) 0.0185(4) Uani 1 1 d . .
C18 C 1.17914(17) 0.46594(12) 0.85763(10) 0.0244(4) Uani 1 1 d . .
H48 H 1.2391 0.4284 0.8418 0.029 Uiso 1 1 calc R U
H47 H 1.1101 0.4321 0.8625 0.029 Uiso 1 1 calc R U
C19 C 1.21279(16) 0.49987(11) 0.92278(10) 0.0216(4) Uani 1 1 d . .
C20 C 1.13901(15) 0.57038(11) 0.94784(9) 0.0183(4) Uani 1 1 d . .
H42 H 1.1804 0.5979 0.9839 0.022 Uiso 1 1 calc R U
C21 C 1.03237(16) 0.52870(11) 0.97702(9) 0.0194(4) Uani 1 1 d . .
H41 H 1.0047 0.4874 0.9454 0.023 Uiso 1 1 calc R U
H40 H 1.0565 0.4968 1.0153 0.023 Uiso 1 1 calc R U
C22 C 0.76284(15) 0.72740(12) 0.90170(9) 0.0194(4) Uani 1 1 d . .
C23 C 0.81475(15) 0.68537(12) 0.85017(9) 0.0189(4) Uani 1 1 d . .
C24 C 0.79743(16) 0.71396(13) 0.78743(9) 0.0240(4) Uani 1 1 d . .
H12 H 0.8314 0.6862 0.7521 0.029 Uiso 1 1 calc R U
C25 C 0.73027(18) 0.78300(14) 0.77781(10) 0.0280(4) Uani 1 1 d . .
H9 H 0.7191 0.8036 0.7355 0.034 Uiso 1 1 calc R U
C26 C 0.67797(17) 0.82345(13) 0.82975(11) 0.0276(4) Uani 1 1 d . .
H10 H 0.6317 0.8707 0.8218 0.033 Uiso 1 1 calc R U
C27 C 0.69235(16) 0.79603(12) 0.89211(10) 0.0230(4) Uani 1 1 d . .
H11 H 0.6558 0.8228 0.9270 0.028 Uiso 1 1 calc R U
C28 C 0.67641(16) 0.34704(11) 1.02466(9) 0.0198(4) Uani 1 1 d . .
C29 C 0.72728(16) 0.41338(11) 1.06132(9) 0.0201(4) Uani 1 1 d . .
C30 C 0.72436(17) 0.43308(12) 1.12662(9) 0.0230(4) Uani 1 1 d . .
H19 H 0.6816 0.4000 1.1555 0.028 Uiso 1 1 calc R U
C31 C 0.78431(17) 0.50110(13) 1.14858(9) 0.0235(4) Uani 1 1 d . .
H18 H 0.7817 0.5157 1.1927 0.028 Uiso 1 1 calc R U
C32 C 0.84926(16) 0.54891(12) 1.10591(9) 0.0207(4) Uani 1 1 d . .
C33 C 0.88502(19) 0.65252(13) 1.18550(10) 0.0279(4) Uani 1 1 d . .
H15 H 0.8039 0.6622 1.1865 0.042 Uiso 1 1 calc R U
H17 H 0.9244 0.7061 1.1897 0.042 Uiso 1 1 calc R U
H16 H 0.9062 0.6157 1.2211 0.042 Uiso 1 1 calc R U
C34 C 0.60230(17) 0.28349(12) 1.05648(9) 0.0237(4) Uani 1 1 d . .
H39 H 0.5285 0.3098 1.0645 0.028 Uiso 1 1 calc R U
H38 H 0.6352 0.2697 1.0988 0.028 Uiso 1 1 calc R U
C35 C 0.58259(18) 0.20146(12) 1.02019(9) 0.0243(4) Uani 1 1 d . .
H36 H 0.6519 0.1676 1.0230 0.029 Uiso 1 1 calc R U
H37 H 0.5227 0.1701 1.0426 0.029 Uiso 1 1 calc R U
C36 C 0.45338(16) 0.26055(13) 0.94068(10) 0.0258(4) Uani 1 1 d . .
H35 H 0.4491 0.3064 0.9725 0.031 Uiso 1 1 calc R U
H34 H 0.3841 0.2266 0.9439 0.031 Uiso 1 1 calc R U
C37 C 0.46506(16) 0.29645(12) 0.87331(10) 0.0238(4) Uani 1 1 d . .
H33 H 0.3937 0.3249 0.8607 0.029 Uiso 1 1 calc R U
C38 C 0.56152(16) 0.36017(11) 0.87305(10) 0.0232(4) Uani 1 1 d . .
H31 H 0.5415 0.4089 0.9000 0.028 Uiso 1 1 calc R U
H32 H 0.5748 0.3803 0.8288 0.028 Uiso 1 1 calc R U
C39 C 0.48905(16) 0.22443(12) 0.82701(9) 0.0233(4) Uani 1 1 d . .
H26 H 0.4875 0.2451 0.7822 0.028 Uiso 1 1 calc R U
H25 H 0.4309 0.1806 0.8316 0.028 Uiso 1 1 calc R U
C40 C 0.76739(17) 0.33064(12) 0.85207(9) 0.0220(4) Uani 1 1 d . .
C41 C 0.93421(18) 0.27534(16) 0.80917(10) 0.0331(5) Uani 1 1 d . .
H30 H 0.9031 0.2837 0.7661 0.050 Uiso 1 1 calc R U
H28 H 0.9786 0.2237 0.8099 0.050 Uiso 1 1 calc R U
H29 H 0.9822 0.3229 0.8204 0.050 Uiso 1 1 calc R U
C42 C 1.29770(17) 0.46661(12) 0.95499(10) 0.0248(4) Uani 1 1 d . .
H46 H 1.3381 0.4238 0.9334 0.030 Uiso 1 1 calc R U
C43 C 1.33819(18) 0.48790(13) 1.02113(11) 0.0292(4) Uani 1 1 d . .
H43 H 1.2922 0.5332 1.0388 0.044 Uiso 1 1 calc R U
H44 H 1.4166 0.5060 1.0190 0.044 Uiso 1 1 calc R U
H45 H 1.3322 0.4384 1.0487 0.044 Uiso 1 1 calc R U
C44 C 1.25091(16) 0.66535(12) 0.87494(9) 0.0215(4) Uani 1 1 d . .
H52 H 1.2990 0.6162 0.8661 0.026 Uiso 1 1 calc R U
H51 H 1.2477 0.6998 0.8355 0.026 Uiso 1 1 calc R U
C45 C 0.5497(2) 0.59835(16) 0.89424(14) 0.0433(6) Uani 1 1 d . .
H55 H 0.5666 0.6415 0.8622 0.065 Uiso 1 1 calc R U
H58 H 0.5008 0.5559 0.8752 0.065 Uiso 1 1 calc R U
H57 H 0.6197 0.5721 0.9085 0.065 Uiso 1 1 calc R U

loop_
_atom_site_aniso_label
_atom_site_aniso_U_11
_atom_site_aniso_U_22
_atom_site_aniso_U_33
_atom_site_aniso_U_23
_atom_site_aniso_U_13
_atom_site_aniso_U_12
O1 0.0298(7) 0.0191(6) 0.0202(7) 0.0016(5) -0.0005(5) 0.0011(5)
O2 0.0239(7) 0.0188(6) 0.0189(7) -0.0029(5) 0.0012(5) 0.0001(5)
O3 0.0299(7) 0.0286(7) 0.0180(6) -0.0053(5) 0.0012(6) -0.0045(6)
O4 0.0396(9) 0.0311(7) 0.0237(7) 0.0039(6) 0.0044(6) -0.0082(6)
O5 0.0215(7) 0.0364(7) 0.0218(7) -0.0001(6) 0.0041(5) -0.0015(6)
O6 0.0225(7) 0.0289(7) 0.0299(8) -0.0109(6) 0.0019(6) -0.0041(6)
O7 0.0300(8) 0.0393(9) 0.0410(9) -0.0123(7) -0.0053(7) -0.0058(7)
N1 0.0233(8) 0.0257(8) 0.0215(8) -0.0069(7) 0.0045(6) 0.0005(7)
N2 0.0189(7) 0.0211(7) 0.0151(7) 0.0021(6) 0.0014(6) -0.0022(6)
N3 0.0195(7) 0.0204(7) 0.0151(8) -0.0004(6) 0.0023(6) 0.0013(6)
N4 0.0216(8) 0.0213(7) 0.0233(8) 0.0016(6) 0.0035(6) -0.0016(6)
C1 0.0298(11) 0.0331(10) 0.0247(11) -0.0112(8) 0.0049(8) 0.0008(9)
C2 0.0233(9) 0.0193(8) 0.0172(9) -0.0020(7) 0.0021(7) 0.0001(7)
C3 0.0213(9) 0.0222(8) 0.0164(9) -0.0031(7) -0.0005(7) -0.0004(7)
C4 0.0172(8) 0.0203(8) 0.0177(9) -0.0012(7) -0.0006(7) -0.0035(7)
C5 0.0162(8) 0.0162(8) 0.0189(9) -0.0008(7) 0.0007(7) -0.0021(7)
C6 0.0183(8) 0.0179(8) 0.0165(9) 0.0001(6) 0.0010(7) -0.0008(7)
C7 0.0176(8) 0.0184(8) 0.0180(9) 0.0024(7) 0.0011(7) 0.0022(7)
C8 0.0196(9) 0.0213(8) 0.0154(8) 0.0012(7) 0.0000(7) 0.0038(7)
C9 0.0188(9) 0.0186(8) 0.0212(9) 0.0033(7) 0.0002(7) 0.0008(7)
C10 0.0199(9) 0.0214(9) 0.0191(9) 0.0024(7) -0.0014(7) -0.0011(7)
C11 0.0192(9) 0.0192(8) 0.0224(9) 0.0025(7) 0.0018(7) 0.0003(7)
C12 0.0207(9) 0.0205(9) 0.0205(9) 0.0003(7) 0.0012(7) -0.0019(7)
C13 0.0284(10) 0.0207(9) 0.0261(10) -0.0005(7) 0.0012(8) -0.0004(8)
C14 0.0335(11) 0.0234(9) 0.0282(11) -0.0027(8) 0.0009(8) -0.0010(9)
C15 0.0406(12) 0.0203(9) 0.0305(11) 0.0023(8) -0.0006(9) 0.0055(9)
C16 0.0167(8) 0.0184(8) 0.0206(9) -0.0006(7) 0.0002(7) -0.0028(7)
C17 0.0183(9) 0.0190(8) 0.0183(9) -0.0017(7) 0.0032(7) -0.0010(7)
C18 0.0222(9) 0.0222(9) 0.0286(10) -0.0063(8) 0.0033(8) 0.0018(7)
C19 0.0204(9) 0.0186(8) 0.0258(10) -0.0013(7) 0.0050(7) -0.0008(7)
C20 0.0175(8) 0.0183(8) 0.0192(9) -0.0018(7) 0.0010(7) 0.0007(7)
C21 0.0195(9) 0.0186(8) 0.0200(9) 0.0022(7) 0.0017(7) 0.0018(7)
C22 0.0177(8) 0.0200(8) 0.0206(9) 0.0010(7) -0.0011(7) -0.0019(7)
C23 0.0158(8) 0.0217(8) 0.0192(9) 0.0000(7) -0.0005(7) -0.0035(7)
C24 0.0219(9) 0.0320(10) 0.0182(9) 0.0024(8) -0.0028(7) -0.0038(8)
C25 0.0261(10) 0.0350(11) 0.0229(10) 0.0091(8) -0.0056(8) -0.0053(9)
C26 0.0218(10) 0.0258(10) 0.0352(12) 0.0092(8) -0.0050(8) 0.0004(8)
C27 0.0187(9) 0.0218(9) 0.0286(10) 0.0019(7) 0.0005(7) -0.0011(7)
C28 0.0206(9) 0.0201(8) 0.0188(9) 0.0032(7) 0.0010(7) 0.0010(7)
C29 0.0189(9) 0.0217(9) 0.0197(9) 0.0027(7) 0.0006(7) 0.0022(7)
C30 0.0245(9) 0.0259(9) 0.0186(9) 0.0049(7) 0.0048(7) -0.0001(8)
C31 0.0275(10) 0.0286(9) 0.0144(9) 0.0001(7) 0.0014(7) 0.0015(8)
C32 0.0209(9) 0.0223(8) 0.0189(9) 0.0001(7) -0.0007(7) 0.0017(7)
C33 0.0332(11) 0.0299(10) 0.0206(10) -0.0068(8) -0.0002(8) 0.0016(9)
C34 0.0271(10) 0.0230(9) 0.0210(9) 0.0045(7) 0.0035(8) -0.0022(8)
C35 0.0290(10) 0.0210(9) 0.0228(10) 0.0037(7) 0.0041(8) -0.0019(8)
C36 0.0200(9) 0.0286(10) 0.0288(11) -0.0023(8) 0.0016(8) 0.0002(8)
C37 0.0184(9) 0.0249(9) 0.0281(10) -0.0022(8) -0.0023(7) 0.0017(8)
C38 0.0251(10) 0.0201(8) 0.0244(10) 0.0020(7) -0.0048(8) 0.0018(8)
C39 0.0201(9) 0.0246(9) 0.0252(10) -0.0013(8) -0.0018(7) -0.0003(8)
C40 0.0235(9) 0.0245(9) 0.0181(9) -0.0022(7) -0.0027(7) -0.0065(8)
C41 0.0236(10) 0.0509(13) 0.0246(10) -0.0063(9) 0.0057(8) -0.0062(10)
C42 0.0214(9) 0.0215(9) 0.0315(10) -0.0026(8) 0.0037(8) 0.0019(7)
C43 0.0241(10) 0.0300(10) 0.0335(12) 0.0010(8) -0.0017(8) 0.0032(8)
C44 0.0203(9) 0.0231(8) 0.0211(9) -0.0031(7) 0.0032(7) -0.0028(7)
C45 0.0273(12) 0.0358(12) 0.0667(18) -0.0184(12) -0.0019(11) -0.0020(9)

loop_
_atom_type_symbol
_atom_type_description
_atom_type_scat_dispersion_real
_atom_type_scat_dispersion_imag
_atom_type_scat_source
C C 0.0181 0.0091 'International Tables Vol C Tables 4.2.6.8 and 6.1.1.4'
H H 0.0000 0.0000 'International Tables Vol C Tables 4.2.6.8 and 6.1.1.4'
N N 0.0311 0.0180 'International Tables Vol C Tables 4.2.6.8 and 6.1.1.4'
O O 0.0492 0.0322 'International Tables Vol C Tables 4.2.6.8 and 6.1.1.4'

loop_
_geom_angle_atom_site_label_1
_geom_angle_atom_site_label_2
_geom_angle_atom_site_label_3
_geom_angle
C16 O1 C15 115.53(15)
C32 O3 C33 117.18(16)
C40 O5 C41 114.79(16)
C44 O6 H50 102.5(18)
C45 O7 H56 113(3)
C1 N1 C18 111.04(16)
C1 N1 C2 112.54(16)
C18 N1 C2 113.51(15)
C8 N2 C9 109.58(15)
C8 N2 H14 125.2
C9 N2 H14 125.2
C22 N3 C5 109.40(15)
C22 N3 H6 125.3
C5 N3 H6 125.3
C35 N4 C36 114.75(16)
C35 N4 C11 116.49(16)
C36 N4 C11 113.01(15)
N1 C1 H4 109.5
N1 C1 H1 109.5
H4 C1 H1 109.5
N1 C1 H5 109.5
H4 C1 H5 109.5
H1 C1 H5 109.5
N1 C2 C17 106.62(15)
N1 C2 C3 113.47(15)
C17 C2 C3 115.28(15)
N1 C2 H49 107.0
C17 C2 H49 107.0
C3 C2 H49 107.0
C4 C3 C2 114.49(15)
C4 C3 H8 108.6
C2 C3 H8 108.6
C4 C3 H7 108.6
C2 C3 H7 108.6
H8 C3 H7 107.6
C5 C4 C23 106.60(16)
C5 C4 C3 129.48(17)
C23 C4 C3 123.63(17)
C4 C5 N3 109.27(16)
C4 C5 C6 132.26(17)
N3 C5 C6 117.99(15)
C5 C6 C7 112.78(15)
C5 C6 C21 114.99(15)
C7 C6 C21 109.25(14)
C5 C6 H13 106.4
C7 C6 H13 106.4
C21 C6 H13 106.4
C32 C7 C8 115.55(17)
C32 C7 C6 119.91(16)
C8 C7 C6 124.44(16)
N2 C8 C29 106.86(16)
N2 C8 C7 130.32(17)
C29 C8 C7 122.79(17)
C28 C9 N2 108.56(16)
C28 C9 C10 132.36(17)
N2 C9 C10 118.84(15)
C9 C10 C40 106.32(15)
C9 C10 C11 113.46(15)
C40 C10 C11 111.09(15)
C9 C10 C38 110.19(15)
C40 C10 C38 109.43(15)
C11 C10 C38 106.35(15)
N4 C11 C12 107.29(15)
N4 C11 C10 112.53(15)
C12 C11 C10 108.97(15)
N4 C11 H20 109.3
C12 C11 H20 109.3
C10 C11 H20 109.3
C13 C12 C11 112.63(16)
C13 C12 C39 111.61(16)
C11 C12 C39 107.62(15)
C13 C12 H27 108.3
C11 C12 H27 108.3
C39 C12 H27 108.3
C14 C13 C12 112.26(17)
C14 C13 H21 109.2
C12 C13 H21 109.2
C14 C13 H24 109.2
C12 C13 H24 109.2
H21 C13 H24 107.9
C13 C14 H22 109.5
C13 C14 H2 109.5
H22 C14 H2 109.5
C13 C14 H23 109.5
H22 C14 H23 109.5
H2 C14 H23 109.5
O1 C15 H54 109.5
O1 C15 H53 109.5
H54 C15 H53 109.5
O1 C15 H3 109.5
H54 C15 H3 109.5
H53 C15 H3 109.5
O2 C16 O1 123.55(16)
O2 C16 C17 124.27(17)
O1 C16 C17 111.53(15)
C16 C17 C2 115.20(15)
C16 C17 C20 112.30(15)
C2 C17 C20 111.91(15)
C16 C17 C44 101.32(14)
C2 C17 C44 106.66(15)
C20 C17 C44 108.55(15)
N1 C18 C19 113.32(16)
N1 C18 H48 108.9
C19 C18 H48 108.9
N1 C18 H47 108.9
C19 C18 H47 108.9
H48 C18 H47 107.7
C42 C19 C18 120.82(17)
C42 C19 C20 124.36(18)
C18 C19 C20 114.77(16)
C19 C20 C17 106.24(15)
C19 C20 C21 106.82(15)
C17 C20 C21 121.19(15)
C19 C20 H42 107.3
C17 C20 H42 107.3
C21 C20 H42 107.3
C6 C21 C20 120.10(15)
C6 C21 H41 107.3
C20 C21 H41 107.3
C6 C21 H40 107.3
C20 C21 H40 107.3
H41 C21 H40 106.9
N3 C22 C27 130.63(18)
N3 C22 C23 107.39(16)
C27 C22 C23 121.98(17)
C24 C23 C22 119.41(17)
C24 C23 C4 133.27(18)
C22 C23 C4 107.27(16)
C25 C24 C23 118.87(19)
C25 C24 H12 120.6
C23 C24 H12 120.6
C24 C25 C26 120.90(18)
C24 C25 H9 119.6
C26 C25 H9 119.6
C27 C26 C25 121.54(18)
C27 C26 H10 119.2
C25 C26 H10 119.2
C26 C27 C22 117.27(19)
C26 C27 H11 121.4
C22 C27 H11 121.4
C9 C28 C29 106.73(16)
C9 C28 C34 132.45(18)
C29 C28 C34 120.76(17)
C30 C29 C8 119.55(18)
C30 C29 C28 132.20(18)
C8 C29 C28 108.24(16)
C31 C30 C29 119.20(18)
C31 C30 H19 120.4
C29 C30 H19 120.4
C30 C31 C32 120.28(18)
C30 C31 H18 119.9
C32 C31 H18 119.9
O3 C32 C7 115.43(16)
O3 C32 C31 121.96(17)
C7 C32 C31 122.59(18)
O3 C33 H15 109.5
O3 C33 H17 109.5
H15 C33 H17 109.5
O3 C33 H16 109.5
H15 C33 H16 109.5
H17 C33 H16 109.5
C28 C34 C35 116.82(16)
C28 C34 H39 108.1
C35 C34 H39 108.1
C28 C34 H38 108.1
C35 C34 H38 108.1
H39 C34 H38 107.3
N4 C35 C34 116.80(16)
N4 C35 H36 108.1
C34 C35 H36 108.1
N4 C35 H37 108.1
C34 C35 H37 108.1
H36 C35 H37 107.3
N4 C36 C37 107.82(16)
N4 C36 H35 110.1
C37 C36 H35 110.1
N4 C36 H34 110.1
C37 C36 H34 110.1
H35 C36 H34 108.5
C36 C37 C39 108.39(16)
C36 C37 C38 108.74(16)
C39 C37 C38 110.88(16)
C36 C37 H33 109.6
C39 C37 H33 109.6
C38 C37 H33 109.6
C37 C38 C10 109.47(15)
C37 C38 H31 109.8
C10 C38 H31 109.8
C37 C38 H32 109.8
C10 C38 H32 109.8
H31 C38 H32 108.2
C37 C39 C12 108.95(15)
C37 C39 H26 109.9
C12 C39 H26 109.9
C37 C39 H25 109.9
C12 C39 H25 109.9
H26 C39 H25 108.3
O4 C40 O5 123.09(18)
O4 C40 C10 124.90(19)
O5 C40 C10 111.99(15)
O5 C41 H30 109.5
O5 C41 H28 109.5
H30 C41 H28 109.5
O5 C41 H29 109.5
H30 C41 H29 109.5
H28 C41 H29 109.5
C19 C42 C43 128.34(19)
C19 C42 H46 115.8
C43 C42 H46 115.8
C42 C43 H43 109.5
C42 C43 H44 109.5
H43 C43 H44 109.5
C42 C43 H45 109.5
H43 C43 H45 109.5
H44 C43 H45 109.5
O6 C44 C17 111.06(15)
O6 C44 H52 109.4
C17 C44 H52 109.4
O6 C44 H51 109.4
C17 C44 H51 109.4
H52 C44 H51 108.0
O7 C45 H55 109.5
O7 C45 H58 109.5
H55 C45 H58 109.5
O7 C45 H57 109.5
H55 C45 H57 109.5
H58 C45 H57 109.5

loop_
_geom_bond_atom_site_label_1
_geom_bond_atom_site_label_2
_geom_bond_distance
O1 C16 1.338(2)
O1 C15 1.447(2)
O2 C16 1.206(2)
O3 C32 1.373(2)
O3 C33 1.418(2)
O4 C40 1.202(2)
O5 C40 1.342(2)
O5 C41 1.451(2)
O6 C44 1.417(2)
O6 H50 0.93(3)
O7 C45 1.409(3)
O7 H56 0.81(4)
N1 C1 1.458(3)
N1 C18 1.466(3)
N1 C2 1.474(2)
N2 C8 1.382(2)
N2 C9 1.404(2)
N2 H14 0.8800
N3 C22 1.373(2)
N3 C5 1.381(2)
N3 H6 0.8800
N4 C35 1.448(3)
N4 C36 1.463(2)
N4 C11 1.463(2)
C1 H4 0.9800
C1 H1 0.9800
C1 H5 0.9800
C2 C17 1.540(3)
C2 C3 1.556(3)
C2 H49 1.0000
C3 C4 1.499(3)
C3 H8 0.9900
C3 H7 0.9900
C4 C5 1.375(3)
C4 C23 1.436(3)
C5 C6 1.509(2)
C6 C7 1.524(2)
C6 C21 1.540(2)
C6 H13 1.0000
C7 C32 1.399(3)
C7 C8 1.405(3)
C8 C29 1.404(3)
C9 C28 1.374(3)
C9 C10 1.516(3)
C10 C40 1.536(3)
C10 C11 1.557(2)
C10 C38 1.574(3)
C11 C12 1.541(3)
C11 H20 1.0000
C12 C13 1.532(3)
C12 C39 1.548(3)
C12 H27 1.0000
C13 C14 1.526(3)
C13 H21 0.9900
C13 H24 0.9900
C14 H22 0.9800
C14 H2 0.9800
C14 H23 0.9800
C15 H54 0.9800
C15 H53 0.9800
C15 H3 0.9800
C16 C17 1.527(2)
C17 C20 1.549(2)
C17 C44 1.565(2)
C18 C19 1.516(3)
C18 H48 0.9900
C18 H47 0.9900
C19 C42 1.326(3)
C19 C20 1.522(2)
C20 C21 1.559(2)
C20 H42 1.0000
C21 H41 0.9900
C21 H40 0.9900
C22 C27 1.396(3)
C22 C23 1.410(3)
C23 C24 1.401(3)
C24 C25 1.378(3)
C24 H12 0.9500
C25 C26 1.407(3)
C25 H9 0.9500
C26 C27 1.382(3)
C26 H10 0.9500
C27 H11 0.9500
C28 C29 1.441(3)
C28 C34 1.501(3)
C29 C30 1.398(3)
C30 C31 1.379(3)
C30 H19 0.9500
C31 C32 1.405(3)
C31 H18 0.9500
C33 H15 0.9800
C33 H17 0.9800
C33 H16 0.9800
C34 C35 1.531(3)
C34 H39 0.9900
C34 H38 0.9900
C35 H36 0.9900
C35 H37 0.9900
C36 C37 1.523(3)
C36 H35 0.9900
C36 H34 0.9900
C37 C39 1.529(3)
C37 C38 1.536(3)
C37 H33 1.0000
C38 H31 0.9900
C38 H32 0.9900
C39 H26 0.9900
C39 H25 0.9900
C41 H30 0.9800
C41 H28 0.9800
C41 H29 0.9800
C42 C43 1.500(3)
C42 H46 0.9500
C43 H43 0.9800
C43 H44 0.9800
C43 H45 0.9800
C44 H52 0.9900
C44 H51 0.9900
C45 H55 0.9800
C45 H58 0.9800
C45 H57 0.9800

loop_
_geom_hbond_atom_site_label_D
_geom_hbond_atom_site_label_H
_geom_hbond_atom_site_label_A
_geom_hbond_distance_DH
_geom_hbond_distance_HA
_geom_hbond_distance_DA
_geom_hbond_angle_DHA
_geom_hbond_site_symmetry_A
C27 H11 O2 0.95 2.59 3.288(2) 130.9 2_467
C12 H27 O5 1.00 2.59 3.128(2) 113.9 .
C6 H13 O3 1.00 2.21 2.749(2) 111.9 .
C6 H13 O2 1.00 2.43 3.013(2) 116.8 .
N3 H6 O6 0.88 2.15 2.911(2) 144.3 2_467
N2 H14 O4 0.88 2.45 3.028(2) 123.5 .
O7 H56 O2 0.81(4) 2.04(4) 2.796(2) 155(3) 2_467
O6 H50 O7 0.93(3) 1.77(3) 2.697(2) 178(3) 1_655
C27 H11 O2 0.95 2.59 3.288(2) 130.9 2_467
C12 H27 O5 1.00 2.59 3.128(2) 113.9 .
C6 H13 O3 1.00 2.21 2.749(2) 111.9 .
C6 H13 O2 1.00 2.43 3.013(2) 116.8 .
N3 H6 O6 0.88 2.15 2.911(2) 144.3 2_467
N2 H14 O4 0.88 2.45 3.028(2) 123.5 .
O7 H56 O2 0.81(4) 2.04(4) 2.796(2) 155(3) 2_467
O6 H50 O7 0.93(3) 1.77(3) 2.697(2) 178(3) 1_655
O6 H50 O7 0.93(3) 1.77(3) 2.697(2) 178(3) 1_655
O7 H56 O2 0.81(4) 2.04(4) 2.796(2) 155(3) 2_467
N2 H14 O4 0.88 2.45 3.028(2) 123.5 .
N3 H6 O6 0.88 2.15 2.911(2) 144.3 2_467
C6 H13 O2 1.00 2.43 3.013(2) 116.8 .
C6 H13 O3 1.00 2.21 2.749(2) 111.9 .
C12 H27 O5 1.00 2.59 3.128(2) 113.9 .
C27 H11 O2 0.95 2.59 3.288(2) 130.9 2_467

loop_
_geom_torsion_atom_site_label_1
_geom_torsion_atom_site_label_2
_geom_torsion_atom_site_label_3
_geom_torsion_atom_site_label_4
_geom_torsion
C1 N1 C2 C17 -173.88(16)
C18 N1 C2 C17 58.94(19)
C1 N1 C2 C3 58.1(2)
C18 N1 C2 C3 -69.0(2)
N1 C2 C3 C4 163.34(16)
C17 C2 C3 C4 40.0(2)
C2 C3 C4 C5 -81.6(2)
C2 C3 C4 C23 91.4(2)
C23 C4 C5 N3 2.4(2)
C3 C4 C5 N3 176.31(17)
C23 C4 C5 C6 -169.29(18)
C3 C4 C5 C6 4.7(3)
C22 N3 C5 C4 -2.8(2)
C22 N3 C5 C6 170.18(15)
C4 C5 C6 C7 -121.0(2)
N3 C5 C6 C7 67.9(2)
C4 C5 C6 C21 5.1(3)
N3 C5 C6 C21 -165.92(15)
C5 C6 C7 C32 -123.33(18)
C21 C6 C7 C32 107.47(19)
C5 C6 C7 C8 60.7(2)
C21 C6 C7 C8 -68.5(2)
C9 N2 C8 C29 0.2(2)
C9 N2 C8 C7 178.22(19)
C32 C7 C8 N2 -179.49(18)
C6 C7 C8 N2 -3.4(3)
C32 C7 C8 C29 -1.7(3)
C6 C7 C8 C29 174.40(17)
C8 N2 C9 C28 -1.2(2)
C8 N2 C9 C10 173.81(16)
C28 C9 C10 C40 -155.6(2)
N2 C9 C10 C40 30.8(2)
C28 C9 C10 C11 -33.2(3)
N2 C9 C10 C11 153.17(16)
C28 C9 C10 C38 85.9(2)
N2 C9 C10 C38 -87.7(2)
C35 N4 C11 C12 153.54(15)
C36 N4 C11 C12 -70.42(19)
C35 N4 C11 C10 -86.6(2)
C36 N4 C11 C10 49.4(2)
C9 C10 C11 N4 60.1(2)
C40 C10 C11 N4 179.84(15)
C38 C10 C11 N4 -61.2(2)
C9 C10 C11 C12 178.99(15)
C40 C10 C11 C12 -61.29(19)
C38 C10 C11 C12 57.70(19)
N4 C11 C12 C13 -71.9(2)
C10 C11 C12 C13 166.02(16)
N4 C11 C12 C39 51.56(19)
C10 C11 C12 C39 -70.54(18)
C11 C12 C13 C14 -177.55(17)
C39 C12 C13 C14 61.3(2)
C15 O1 C16 O2 -1.8(3)
C15 O1 C16 C17 -172.86(16)
O2 C16 C17 C2 147.71(18)
O1 C16 C17 C2 -41.3(2)
O2 C16 C17 C20 18.0(2)
O1 C16 C17 C20 -171.01(15)
O2 C16 C17 C44 -97.6(2)
O1 C16 C17 C44 73.35(17)
N1 C2 C17 C16 166.32(15)
C3 C2 C17 C16 -66.8(2)
N1 C2 C17 C20 -63.79(19)
C3 C2 C17 C20 63.1(2)
N1 C2 C17 C44 54.78(18)
C3 C2 C17 C44 -178.31(15)
C1 N1 C18 C19 179.64(16)
C2 N1 C18 C19 -52.4(2)
N1 C18 C19 C42 -134.46(19)
N1 C18 C19 C20 48.1(2)
C42 C19 C20 C17 132.7(2)
C18 C19 C20 C17 -50.0(2)
C42 C19 C20 C21 -96.6(2)
C18 C19 C20 C21 80.69(19)
C16 C17 C20 C19 -169.78(15)
C2 C17 C20 C19 58.85(19)
C44 C17 C20 C19 -58.59(18)
C16 C17 C20 C21 68.3(2)
C2 C17 C20 C21 -63.1(2)
C44 C17 C20 C21 179.49(15)
C5 C6 C21 C20 67.6(2)
C7 C6 C21 C20 -164.45(16)
C19 C20 C21 C6 -170.37(16)
C17 C20 C21 C6 -48.7(2)
C5 N3 C22 C27 -177.61(19)
C5 N3 C22 C23 2.1(2)
N3 C22 C23 C24 -178.36(17)
C27 C22 C23 C24 1.4(3)
N3 C22 C23 C4 -0.6(2)
C27 C22 C23 C4 179.11(17)
C5 C4 C23 C24 176.2(2)
C3 C4 C23 C24 1.8(3)
C5 C4 C23 C22 -1.1(2)
C3 C4 C23 C22 -175.47(16)
C22 C23 C24 C25 0.3(3)
C4 C23 C24 C25 -176.70(19)
C23 C24 C25 C26 -1.2(3)
C24 C25 C26 C27 0.4(3)
C25 C26 C27 C22 1.3(3)
N3 C22 C27 C26 177.52(19)
C23 C22 C27 C26 -2.1(3)
N2 C9 C28 C29 1.7(2)
C10 C9 C28 C29 -172.41(18)
N2 C9 C28 C34 178.95(19)
C10 C9 C28 C34 4.9(4)
N2 C8 C29 C30 -179.66(17)
C7 C8 C29 C30 2.1(3)
N2 C8 C29 C28 0.8(2)
C7 C8 C29 C28 -177.37(17)
C9 C28 C29 C30 179.0(2)
C34 C28 C29 C30 1.4(3)
C9 C28 C29 C8 -1.6(2)
C34 C28 C29 C8 -179.23(16)
C8 C29 C30 C31 -0.5(3)
C28 C29 C30 C31 178.8(2)
C29 C30 C31 C32 -1.3(3)
C33 O3 C32 C7 158.66(17)
C33 O3 C32 C31 -23.1(3)
C8 C7 C32 O3 178.10(16)
C6 C7 C32 O3 1.8(2)
C8 C7 C32 C31 -0.1(3)
C6 C7 C32 C31 -176.46(17)
C30 C31 C32 O3 -176.49(18)
C30 C31 C32 C7 1.6(3)
C9 C28 C34 C35 21.9(3)
C29 C28 C34 C35 -161.10(17)
C36 N4 C35 C34 -54.9(2)
C11 N4 C35 C34 80.4(2)
C28 C34 C35 N4 -48.2(2)
C35 N4 C36 C37 152.35(16)
C11 N4 C36 C37 15.5(2)
N4 C36 C37 C39 51.4(2)
N4 C36 C37 C38 -69.22(19)
C36 C37 C38 C10 54.3(2)
C39 C37 C38 C10 -64.8(2)
C9 C10 C38 C37 -115.85(17)
C40 C10 C38 C37 127.58(16)
C11 C10 C38 C37 7.5(2)
C36 C37 C39 C12 -66.65(19)
C38 C37 C39 C12 52.6(2)
C13 C12 C39 C37 136.70(17)
C11 C12 C39 C37 12.6(2)
C41 O5 C40 O4 -4.2(3)
C41 O5 C40 C10 177.25(16)
C9 C10 C40 O4 -89.3(2)
C11 C10 C40 O4 146.81(19)
C38 C10 C40 O4 29.7(3)
C9 C10 C40 O5 89.17(18)
C11 C10 C40 O5 -34.7(2)
C38 C10 C40 O5 -151.84(15)
C18 C19 C42 C43 -175.75(19)
C20 C19 C42 C43 1.4(3)
C16 C17 C44 O6 50.45(19)
C2 C17 C44 O6 171.32(15)
C20 C17 C44 O6 -67.93(19)
